data_4307393
loop_
_publ_author_name
'Aneta Borecki'
'John F. Corrigan'

_publ_contact_author_address
;Department of Chemistry
The University of Western Ontario
London, ON
N6A 5B7
;
_publ_contact_author_email jfcorrig@uwo.ca
_publ_contact_author_name 'John F Corrigan'
_publ_section_title
;
New Copper and Silver Trimethylsilylchalcogenolates
;
_journal_name_full 'Inorganic Chemistry'
_journal_page_first 2478
_journal_page_last 2484
_journal_paper_doi 10.1021/ic0618910
_journal_volume 46
_journal_year 2007
_chemical_formula_sum 'C49 H58 Cl12 Cu P3 S Si'
_chemical_formula_weight 1288.95
_chemical_name_systematic
; 
 ? 
;
_space_group_IT_number 14
_symmetry_cell_setting monoclinic
_symmetry_space_group_name_Hall '-P 2yn'
_symmetry_space_group_name_H-M 'P 1 21/n 1'
_atom_sites_solution_hydrogens geom
_atom_sites_solution_primary direct
_atom_sites_solution_secondary difmap
_audit_creation_method SHELXL-97
_cell_angle_alpha 90.00
_cell_angle_beta 97.8510(10)
_cell_angle_gamma 90.00
_cell_formula_units_Z 4
_cell_length_a 14.6360(5)
_cell_length_b 23.7333(3)
_cell_length_c 17.3278(5)
_cell_measurement_temperature 200(2)
_cell_volume 5962.6(3)
_computing_cell_refinement 'Nonius Collect'
_computing_data_collection 'Nonius Collect'
_computing_data_reduction 'Nonius Collect'
_computing_molecular_graphics 'Bruker SHELXTL'
_computing_publication_material 'Bruker SHELXTL'
_computing_structure_refinement 'SHELXL-97 (Sheldrick, 1997)'
_computing_structure_solution 'SHELXS-97 (Sheldrick, 1990)'
_diffrn_ambient_temperature 200(2)
_diffrn_measured_fraction_theta_full 0.989
_diffrn_measured_fraction_theta_max 0.989
_diffrn_measurement_device_type 'Nonium KappaCCD'
_diffrn_measurement_method '\w scans'
_diffrn_radiation_monochromator graphite
_diffrn_radiation_source 'fine-focus sealed tube'
_diffrn_radiation_type MoK\a
_diffrn_radiation_wavelength 0.71073
_diffrn_reflns_av_R_equivalents 0.0450
_diffrn_reflns_av_sigmaI/netI 0.0589
_diffrn_reflns_limit_h_max 17
_diffrn_reflns_limit_h_min -17
_diffrn_reflns_limit_k_max 27
_diffrn_reflns_limit_k_min -21
_diffrn_reflns_limit_l_max 20
_diffrn_reflns_limit_l_min -20
_diffrn_reflns_number 18888
_diffrn_reflns_theta_full 25.11
_diffrn_reflns_theta_max 25.11
_diffrn_reflns_theta_min 1.72
_exptl_absorpt_coefficient_mu 1.073
_exptl_absorpt_correction_T_max 0.9191
_exptl_absorpt_correction_T_min 0.6736
_exptl_absorpt_correction_type Scalepack
_exptl_crystal_density_diffrn 1.436
_exptl_crystal_density_method 'not measured'
_exptl_crystal_F_000 2640
_exptl_crystal_size_max 0.40
_exptl_crystal_size_mid 0.24
_exptl_crystal_size_min 0.08
_refine_diff_density_max 0.773
_refine_diff_density_min -0.697
_refine_diff_density_rms 0.093
_refine_ls_extinction_method none
_refine_ls_goodness_of_fit_ref 1.014
_refine_ls_hydrogen_treatment mixed
_refine_ls_matrix_type full
_refine_ls_number_parameters 610
_refine_ls_number_reflns 10529
_refine_ls_number_restraints 0
_refine_ls_restrained_S_all 1.014
_refine_ls_R_factor_all 0.0980
_refine_ls_R_factor_gt 0.0619
_refine_ls_shift/su_max 0.000
_refine_ls_shift/su_mean 0.000
_refine_ls_structure_factor_coef Fsqd
_refine_ls_weighting_details 'calc w=1/[\s^2^(Fo^2^)+(0.0801P)^2^+18.3593P] where P=(Fo^2^+2Fc^2^)/3'
_refine_ls_weighting_scheme calc
_refine_ls_wR_factor_gt 0.1544
_refine_ls_wR_factor_ref 0.1797
_reflns_number_gt 7378
_reflns_number_total 10529
_reflns_threshold_expression >2sigma(I)
_cod_data_source_file ic0618910si20061002_053707_1.cif
_cod_data_source_block 1b
_cod_depositor_comments
;
The following automatic conversions were performed:
'_symmetry_cell_setting' value 'Monoclinic' changed to 'monoclinic'
according to '/home/saulius/struct/CIF-dictionaries/cif_core.dic'
dictionary named 'cif_core.dic' version 2.4.1 from 2010-06-29.

Automatic conversion script
Id: cif_fix_enum 1527 2010-12-29 10:47:43Z saulius 
;
_cod_database_code 4307393

loop_
_symmetry_equiv_pos_as_xyz
'x, y, z'
'-x+1/2, y+1/2, -z+1/2'
'-x, -y, -z'
'x-1/2, -y-1/2, z-1/2'

loop_
_atom_site_label
_atom_site_type_symbol
_atom_site_fract_x
_atom_site_fract_y
_atom_site_fract_z
_atom_site_U_iso_or_equiv
_atom_site_adp_type
_atom_site_occupancy
_atom_site_symmetry_multiplicity
_atom_site_calc_flag
_atom_site_refinement_flags
_atom_site_disorder_assembly
_atom_site_disorder_group
Cu1 Cu 0.78048(4) 0.19037(2) 0.08369(4) 0.03040(17) Uani 1 1 d . . .
S1 S 0.82015(9) 0.27201(5) 0.01668(8) 0.0347(3) Uani 1 1 d . . .
P1 P 0.82660(9) 0.21940(5) 0.21068(8) 0.0317(3) Uani 1 1 d . . .
P2 P 0.63011(9) 0.15859(5) 0.06614(8) 0.0310(3) Uani 1 1 d . . .
P3 P 0.87591(9) 0.11925(5) 0.05324(8) 0.0316(3) Uani 1 1 d . . .
Si1 Si 0.78364(10) 0.27876(6) -0.10473(9) 0.0370(3) Uani 1 1 d . . .
C1 C 0.7275(6) 0.3478(3) -0.1279(4) 0.076(2) Uani 1 1 d . . .
H1A H 0.7098 0.3510 -0.1843 0.114 Uiso 1 1 calc R . .
H1B H 0.7706 0.3782 -0.1098 0.114 Uiso 1 1 calc R . .
H1C H 0.6723 0.3508 -0.1018 0.114 Uiso 1 1 calc R . .
C2 C 0.7009(4) 0.2240(3) -0.1487(4) 0.0554(16) Uani 1 1 d . . .
H2A H 0.6868 0.2305 -0.2049 0.083 Uiso 1 1 calc R . .
H2B H 0.6440 0.2261 -0.1249 0.083 Uiso 1 1 calc R . .
H2C H 0.7286 0.1866 -0.1393 0.083 Uiso 1 1 calc R . .
C3 C 0.8861(5) 0.2751(3) -0.1584(4) 0.067(2) Uani 1 1 d . . .
H3A H 0.8653 0.2732 -0.2145 0.101 Uiso 1 1 calc R . .
H3B H 0.9224 0.2415 -0.1420 0.101 Uiso 1 1 calc R . .
H3C H 0.9243 0.3088 -0.1467 0.101 Uiso 1 1 calc R . .
C4 C 0.8676(4) 0.1642(2) 0.2799(3) 0.0339(11) Uani 1 1 d . . .
C5 C 0.8043(4) 0.1308(2) 0.3132(3) 0.0403(13) Uani 1 1 d . . .
H5A H 0.7406 0.1402 0.3046 0.048 Uiso 1 1 calc R . .
C6 C 0.8334(4) 0.0844(2) 0.3586(3) 0.0455(14) Uani 1 1 d . . .
H6A H 0.7899 0.0628 0.3819 0.055 Uiso 1 1 calc R . .
C7 C 0.9250(4) 0.0693(2) 0.3700(4) 0.0477(15) Uani 1 1 d . . .
H7A H 0.9443 0.0369 0.4000 0.057 Uiso 1 1 calc R . .
C8 C 0.9891(4) 0.1016(2) 0.3376(3) 0.0451(14) Uani 1 1 d . . .
H8A H 1.0526 0.0916 0.3459 0.054 Uiso 1 1 calc R . .
C9 C 0.9599(4) 0.1485(2) 0.2932(3) 0.0379(12) Uani 1 1 d . . .
H9A H 1.0042 0.1704 0.2713 0.045 Uiso 1 1 calc R . .
C10 C 0.7354(4) 0.2554(2) 0.2526(3) 0.0360(12) Uani 1 1 d . . .
C11 C 0.6694(4) 0.2838(2) 0.2008(3) 0.0400(13) Uani 1 1 d . . .
H11A H 0.6735 0.2827 0.1466 0.048 Uiso 1 1 calc R . .
C12 C 0.5985(4) 0.3133(2) 0.2268(4) 0.0489(15) Uani 1 1 d . . .
H12A H 0.5543 0.3324 0.1907 0.059 Uiso 1 1 calc R . .
C13 C 0.5918(4) 0.3149(2) 0.3054(4) 0.0518(16) Uani 1 1 d . . .
H13A H 0.5419 0.3341 0.3234 0.062 Uiso 1 1 calc R . .
C14 C 0.6581(5) 0.2886(2) 0.3582(4) 0.0518(16) Uani 1 1 d . . .
H14A H 0.6543 0.2908 0.4124 0.062 Uiso 1 1 calc R . .
C15 C 0.7290(4) 0.2594(2) 0.3324(3) 0.0426(13) Uani 1 1 d . . .
H15A H 0.7742 0.2417 0.3690 0.051 Uiso 1 1 calc R . .
C16 C 0.9200(4) 0.2717(2) 0.2207(3) 0.0374(12) Uani 1 1 d . . .
H16A H 0.9770 0.2526 0.2099 0.045 Uiso 1 1 calc R . .
H16B H 0.9047 0.3006 0.1799 0.045 Uiso 1 1 calc R . .
C17 C 0.9413(4) 0.3018(2) 0.2989(3) 0.0461(14) Uani 1 1 d . . .
H17A H 0.9915 0.3288 0.2965 0.069 Uiso 1 1 calc R . .
H17B H 0.9599 0.2741 0.3400 0.069 Uiso 1 1 calc R . .
H17C H 0.8861 0.3219 0.3103 0.069 Uiso 1 1 calc R . .
C18 C 0.6054(3) 0.1175(2) 0.1497(3) 0.0332(11) Uani 1 1 d . . .
C19 C 0.5697(4) 0.1429(2) 0.2123(3) 0.0371(12) Uani 1 1 d . . .
H19A H 0.5516 0.1814 0.2089 0.045 Uiso 1 1 calc R . .
C20 C 0.5606(4) 0.1124(2) 0.2788(3) 0.0436(13) Uani 1 1 d . . .
H20A H 0.5362 0.1302 0.3207 0.052 Uiso 1 1 calc R . .
C21 C 0.5866(4) 0.0566(3) 0.2851(4) 0.0463(14) Uani 1 1 d . . .
H21A H 0.5811 0.0360 0.3312 0.056 Uiso 1 1 calc R . .
C22 C 0.6208(4) 0.0307(2) 0.2232(4) 0.0456(14) Uani 1 1 d . . .
H22A H 0.6380 -0.0079 0.2267 0.055 Uiso 1 1 calc R . .
C23 C 0.6300(4) 0.0607(2) 0.1566(3) 0.0371(12) Uani 1 1 d . . .
H23A H 0.6534 0.0424 0.1147 0.044 Uiso 1 1 calc R . .
C24 C 0.5322(3) 0.2070(2) 0.0479(3) 0.0329(11) Uani 1 1 d . . .
C25 C 0.5456(4) 0.2590(2) 0.0143(3) 0.0338(11) Uani 1 1 d . . .
H25A H 0.6055 0.2693 0.0040 0.041 Uiso 1 1 calc R . .
C26 C 0.4731(4) 0.2956(2) -0.0044(3) 0.0405(13) Uani 1 1 d . . .
H26A H 0.4828 0.3308 -0.0279 0.049 Uiso 1 1 calc R . .
C27 C 0.3866(4) 0.2812(2) 0.0110(3) 0.0450(14) Uani 1 1 d . . .
H27A H 0.3370 0.3070 -0.0006 0.054 Uiso 1 1 calc R . .
C28 C 0.3714(4) 0.2300(3) 0.0430(4) 0.0483(15) Uani 1 1 d . . .
H28A H 0.3110 0.2197 0.0520 0.058 Uiso 1 1 calc R . .
C29 C 0.4440(4) 0.1932(2) 0.0620(3) 0.0417(13) Uani 1 1 d . . .
H29A H 0.4334 0.1579 0.0851 0.050 Uiso 1 1 calc R . .
C30 C 0.6070(4) 0.1094(2) -0.0160(3) 0.0366(12) Uani 1 1 d . . .
H30A H 0.6187 0.1296 -0.0637 0.044 Uiso 1 1 calc R . .
H30B H 0.6528 0.0786 -0.0074 0.044 Uiso 1 1 calc R . .
C31 C 0.5116(4) 0.0825(2) -0.0327(3) 0.0451(14) Uani 1 1 d . . .
H31A H 0.5097 0.0570 -0.0775 0.068 Uiso 1 1 calc R . .
H31B H 0.4649 0.1120 -0.0444 0.068 Uiso 1 1 calc R . .
H31C H 0.4989 0.0611 0.0130 0.068 Uiso 1 1 calc R . .
C32 C 0.8487(3) 0.0477(2) 0.0797(3) 0.0336(11) Uani 1 1 d . . .
C33 C 0.8089(4) 0.0083(2) 0.0254(3) 0.0387(12) Uani 1 1 d . . .
H33A H 0.8014 0.0172 -0.0285 0.046 Uiso 1 1 calc R . .
C34 C 0.7800(4) -0.0442(2) 0.0496(4) 0.0452(14) Uani 1 1 d . . .
H34A H 0.7519 -0.0704 0.0123 0.054 Uiso 1 1 calc R . .
C35 C 0.7923(4) -0.0580(2) 0.1273(4) 0.0457(14) Uani 1 1 d . . .
H35A H 0.7733 -0.0939 0.1434 0.055 Uiso 1 1 calc R . .
C36 C 0.8320(4) -0.0199(2) 0.1818(3) 0.0419(13) Uani 1 1 d . . .
H36A H 0.8408 -0.0297 0.2355 0.050 Uiso 1 1 calc R . .
C37 C 0.8589(4) 0.0324(2) 0.1586(3) 0.0381(12) Uani 1 1 d . . .
H37A H 0.8849 0.0586 0.1968 0.046 Uiso 1 1 calc R . .
C38 C 0.9962(3) 0.1283(2) 0.0941(3) 0.0332(11) Uani 1 1 d . . .
C39 C 1.0543(4) 0.0853(2) 0.1274(3) 0.0387(12) Uani 1 1 d . . .
H39A H 1.0305 0.0483 0.1309 0.046 Uiso 1 1 calc R . .
C40 C 1.1450(4) 0.0959(2) 0.1551(3) 0.0445(14) Uani 1 1 d . . .
H40A H 1.1829 0.0662 0.1780 0.053 Uiso 1 1 calc R . .
C41 C 1.1819(4) 0.1490(3) 0.1501(3) 0.0449(14) Uani 1 1 d . . .
H41A H 1.2448 0.1561 0.1693 0.054 Uiso 1 1 calc R . .
C42 C 1.1257(4) 0.1920(2) 0.1164(3) 0.0433(13) Uani 1 1 d . . .
H42A H 1.1508 0.2286 0.1117 0.052 Uiso 1 1 calc R . .
C43 C 1.0337(4) 0.1824(2) 0.0898(3) 0.0393(13) Uani 1 1 d . . .
H43A H 0.9956 0.2126 0.0686 0.047 Uiso 1 1 calc R . .
C44 C 0.8872(4) 0.1153(2) -0.0508(3) 0.0390(13) Uani 1 1 d . . .
H44A H 0.8277 0.1024 -0.0793 0.047 Uiso 1 1 calc R . .
H44B H 0.8985 0.1538 -0.0694 0.047 Uiso 1 1 calc R . .
C45 C 0.9636(4) 0.0766(2) -0.0724(4) 0.0491(15) Uani 1 1 d . . .
H45A H 0.9597 0.0743 -0.1292 0.074 Uiso 1 1 calc R . .
H45B H 0.9562 0.0389 -0.0511 0.074 Uiso 1 1 calc R . .
H45C H 1.0239 0.0918 -0.0507 0.074 Uiso 1 1 calc R . .
C1S C 0.8841(4) 0.5067(3) -0.2749(3) 0.0475(14) Uani 1 1 d . . .
H1SA H 0.9504 0.5173 -0.2609 0.057 Uiso 1 1 calc R . .
Cl1S Cl 0.84818(13) 0.47255(8) -0.19465(11) 0.0683(5) Uani 1 1 d . . .
Cl2S Cl 0.82112(14) 0.56816(7) -0.29806(10) 0.0657(5) Uani 1 1 d . . .
Cl3S Cl 0.87517(11) 0.46137(7) -0.35602(10) 0.0594(4) Uani 1 1 d . . .
C2S C 0.2495(5) 0.5892(3) -0.0660(4) 0.0583(17) Uani 1 1 d . . .
H2SA H 0.2339 0.6241 -0.0384 0.070 Uiso 1 1 calc R . .
Cl4S Cl 0.20946(16) 0.53051(8) -0.01868(14) 0.0860(6) Uani 1 1 d . . .
Cl5S Cl 0.36892(14) 0.58573(8) -0.06343(14) 0.0816(6) Uani 1 1 d . . .
Cl6S Cl 0.19553(16) 0.59219(8) -0.16239(12) 0.0832(6) Uani 1 1 d . . .
C3S C 1.0375(5) 0.3562(3) 0.0334(4) 0.0549(16) Uani 1 1 d . . .
H3SA H 0.9786 0.3344 0.0292 0.066 Uiso 1 1 calc R . .
Cl7S Cl 1.0135(2) 0.42194(9) -0.00932(15) 0.1027(8) Uani 1 1 d . . .
Cl8S Cl 1.08097(15) 0.36214(9) 0.13197(11) 0.0779(6) Uani 1 1 d . . .
Cl9S Cl 1.11346(15) 0.31953(9) -0.01681(12) 0.0772(6) Uani 1 1 d . . .
C4S C 0.6570(5) 0.5747(3) -0.1593(4) 0.0573(17) Uani 1 1 d . . .
H4SA H 0.7219 0.5609 -0.1567 0.069 Uiso 1 1 calc R . .
Cl10 Cl 0.6289(2) 0.57624(9) -0.06514(12) 0.0998(8) Uani 1 1 d . . .
Cl11 Cl 0.5863(2) 0.52844(11) -0.21536(14) 0.1105(9) Uani 1 1 d . . .
Cl12 Cl 0.65119(13) 0.64272(7) -0.20125(12) 0.0703(5) Uani 1 1 d . . .

loop_
_atom_site_aniso_label
_atom_site_aniso_U_11
_atom_site_aniso_U_22
_atom_site_aniso_U_33
_atom_site_aniso_U_23
_atom_site_aniso_U_13
_atom_site_aniso_U_12
Cu1 0.0300(3) 0.0299(3) 0.0306(4) -0.0006(2) 0.0019(3) 0.0019(2)
S1 0.0386(7) 0.0309(7) 0.0337(7) 0.0031(5) 0.0016(6) -0.0011(5)
P1 0.0337(7) 0.0315(7) 0.0290(7) -0.0008(5) 0.0012(6) 0.0015(5)
P2 0.0292(7) 0.0327(7) 0.0308(7) 0.0019(5) 0.0033(5) 0.0016(5)
P3 0.0310(7) 0.0306(7) 0.0326(8) 0.0006(5) 0.0020(6) 0.0041(5)
Si1 0.0386(8) 0.0381(8) 0.0339(8) 0.0038(6) 0.0031(7) -0.0003(6)
C1 0.116(7) 0.052(4) 0.052(4) 0.016(3) -0.014(4) 0.029(4)
C2 0.050(4) 0.068(4) 0.046(4) -0.005(3) 0.001(3) -0.009(3)
C3 0.048(4) 0.099(6) 0.055(4) 0.006(4) 0.010(3) -0.011(4)
C4 0.040(3) 0.032(3) 0.029(3) -0.004(2) 0.002(2) 0.000(2)
C5 0.043(3) 0.042(3) 0.034(3) 0.002(2) 0.001(2) -0.001(2)
C6 0.059(4) 0.036(3) 0.039(3) 0.005(2) -0.001(3) -0.006(3)
C7 0.063(4) 0.035(3) 0.041(4) -0.002(3) -0.008(3) 0.006(3)
C8 0.050(3) 0.038(3) 0.044(4) -0.004(3) -0.003(3) 0.008(3)
C9 0.043(3) 0.036(3) 0.033(3) -0.006(2) -0.002(2) 0.000(2)
C10 0.037(3) 0.033(3) 0.037(3) -0.002(2) 0.000(2) -0.001(2)
C11 0.038(3) 0.038(3) 0.043(3) -0.001(2) 0.000(3) 0.000(2)
C12 0.038(3) 0.047(3) 0.061(4) -0.006(3) 0.006(3) 0.009(3)
C13 0.047(4) 0.041(3) 0.071(5) -0.006(3) 0.023(3) -0.003(3)
C14 0.068(4) 0.046(3) 0.047(4) -0.004(3) 0.027(3) 0.001(3)
C15 0.055(4) 0.038(3) 0.034(3) 0.001(2) 0.004(3) 0.000(2)
C16 0.039(3) 0.036(3) 0.037(3) 0.002(2) 0.003(2) 0.002(2)
C17 0.048(3) 0.048(3) 0.041(4) -0.002(3) -0.002(3) -0.007(3)
C18 0.027(3) 0.038(3) 0.034(3) 0.003(2) 0.001(2) -0.004(2)
C19 0.036(3) 0.041(3) 0.035(3) -0.004(2) 0.007(2) -0.002(2)
C20 0.041(3) 0.056(4) 0.035(3) -0.002(3) 0.009(3) -0.007(3)
C21 0.038(3) 0.060(4) 0.040(4) 0.013(3) 0.005(3) -0.007(3)
C22 0.036(3) 0.049(3) 0.053(4) 0.016(3) 0.011(3) 0.009(2)
C23 0.035(3) 0.040(3) 0.037(3) 0.006(2) 0.005(2) 0.001(2)
C24 0.037(3) 0.033(3) 0.028(3) -0.004(2) 0.003(2) 0.002(2)
C25 0.033(3) 0.040(3) 0.027(3) -0.002(2) 0.001(2) 0.001(2)
C26 0.050(3) 0.033(3) 0.036(3) 0.003(2) -0.006(3) 0.008(2)
C27 0.042(3) 0.044(3) 0.046(4) -0.003(3) -0.005(3) 0.015(2)
C28 0.027(3) 0.059(4) 0.058(4) 0.003(3) 0.001(3) 0.005(2)
C29 0.038(3) 0.039(3) 0.048(4) 0.002(2) 0.006(3) 0.003(2)
C30 0.041(3) 0.041(3) 0.029(3) -0.002(2) 0.006(2) -0.001(2)
C31 0.052(3) 0.040(3) 0.042(4) -0.005(3) 0.002(3) -0.007(3)
C32 0.029(3) 0.035(3) 0.037(3) -0.003(2) 0.003(2) 0.005(2)
C33 0.038(3) 0.040(3) 0.037(3) 0.001(2) 0.002(2) 0.002(2)
C34 0.047(3) 0.033(3) 0.055(4) -0.007(3) 0.003(3) 0.000(2)
C35 0.044(3) 0.031(3) 0.063(4) 0.003(3) 0.009(3) 0.006(2)
C36 0.044(3) 0.040(3) 0.043(3) 0.011(3) 0.011(3) 0.005(2)
C37 0.038(3) 0.038(3) 0.039(3) -0.001(2) 0.005(2) 0.006(2)
C38 0.031(3) 0.036(3) 0.033(3) -0.001(2) 0.006(2) 0.006(2)
C39 0.037(3) 0.039(3) 0.041(3) 0.001(2) 0.006(2) 0.005(2)
C40 0.034(3) 0.052(3) 0.045(4) 0.008(3) -0.001(3) 0.010(2)
C41 0.029(3) 0.063(4) 0.041(3) -0.001(3) -0.004(2) 0.003(2)
C42 0.033(3) 0.047(3) 0.050(4) 0.004(3) 0.007(3) -0.004(2)
C43 0.038(3) 0.035(3) 0.045(3) 0.005(2) 0.007(3) 0.004(2)
C44 0.045(3) 0.033(3) 0.037(3) 0.003(2) -0.002(3) -0.001(2)
C45 0.057(4) 0.052(4) 0.041(4) -0.003(3) 0.017(3) 0.007(3)
C1S 0.045(3) 0.053(4) 0.043(4) 0.005(3) 0.003(3) 0.006(3)
Cl1S 0.0684(11) 0.0797(12) 0.0599(11) 0.0267(9) 0.0197(9) 0.0182(9)
Cl2S 0.0879(13) 0.0640(10) 0.0454(10) 0.0089(8) 0.0091(9) 0.0274(9)
Cl3S 0.0533(9) 0.0641(10) 0.0615(11) -0.0126(8) 0.0110(8) 0.0006(7)
C2S 0.068(4) 0.045(4) 0.060(4) -0.011(3) 0.002(3) 0.010(3)
Cl4S 0.0979(16) 0.0660(12) 0.0993(17) -0.0029(11) 0.0320(13) -0.0045(10)
Cl5S 0.0634(12) 0.0713(12) 0.1085(17) -0.0072(11) 0.0058(11) 0.0061(9)
Cl6S 0.1096(16) 0.0567(11) 0.0739(13) -0.0219(9) -0.0215(12) 0.0047(10)
C3S 0.051(4) 0.059(4) 0.053(4) -0.002(3) 0.003(3) -0.007(3)
Cl7S 0.142(2) 0.0764(14) 0.0943(17) 0.0178(12) 0.0310(16) 0.0453(14)
Cl8S 0.0847(14) 0.0983(14) 0.0492(11) -0.0045(10) 0.0037(10) -0.0279(11)
Cl9S 0.0882(14) 0.0797(13) 0.0638(12) 0.0037(10) 0.0114(10) 0.0269(10)
C4S 0.059(4) 0.051(4) 0.062(5) -0.001(3) 0.010(3) 0.006(3)
Cl10 0.165(2) 0.0803(14) 0.0559(13) -0.0019(10) 0.0222(14) 0.0342(14)
Cl11 0.158(2) 0.1012(17) 0.0670(14) 0.0024(12) -0.0052(15) -0.0651(17)
Cl12 0.0623(11) 0.0588(10) 0.0916(14) 0.0093(9) 0.0166(10) 0.0076(8)

loop_
_atom_type_symbol
_atom_type_description
_atom_type_scat_dispersion_real
_atom_type_scat_dispersion_imag
_atom_type_scat_source
C C 0.0033 0.0016 'International Tables Vol C Tables 4.2.6.8 and 6.1.1.4'
H H 0.0000 0.0000 'International Tables Vol C Tables 4.2.6.8 and 6.1.1.4'
Si Si 0.0817 0.0704 'International Tables Vol C Tables 4.2.6.8 and 6.1.1.4'
P P 0.1023 0.0942 'International Tables Vol C Tables 4.2.6.8 and 6.1.1.4'
S S 0.1246 0.1234 'International Tables Vol C Tables 4.2.6.8 and 6.1.1.4'
Cu Cu 0.3201 1.2651 'International Tables Vol C Tables 4.2.6.8 and 6.1.1.4'
Cl Cl 0.1484 0.1585 'International Tables Vol C Tables 4.2.6.8 and 6.1.1.4'

loop_
_geom_angle_atom_site_label_1
_geom_angle_atom_site_label_2
_geom_angle_atom_site_label_3
_geom_angle
_geom_angle_site_symmetry_1
_geom_angle_site_symmetry_3
_geom_angle_publ_flag
P3 Cu1 P2 109.17(5) . . ?
P3 Cu1 P1 109.22(5) . . ?
P2 Cu1 P1 111.80(5) . . ?
P3 Cu1 S1 106.89(5) . . ?
P2 Cu1 S1 119.71(5) . . ?
P1 Cu1 S1 99.38(5) . . ?
Si1 S1 Cu1 120.39(7) . . ?
C10 P1 C4 105.6(2) . . ?
C10 P1 C16 102.8(2) . . ?
C4 P1 C16 104.5(2) . . ?
C10 P1 Cu1 112.64(18) . . ?
C4 P1 Cu1 115.98(17) . . ?
C16 P1 Cu1 114.04(18) . . ?
C18 P2 C24 103.8(2) . . ?
C18 P2 C30 103.9(2) . . ?
C24 P2 C30 102.0(2) . . ?
C18 P2 Cu1 111.05(17) . . ?
C24 P2 Cu1 121.82(17) . . ?
C30 P2 Cu1 112.43(17) . . ?
C38 P3 C32 104.2(2) . . ?
C38 P3 C44 100.1(2) . . ?
C32 P3 C44 104.6(2) . . ?
C38 P3 Cu1 114.26(17) . . ?
C32 P3 Cu1 117.85(16) . . ?
C44 P3 Cu1 113.71(17) . . ?
C1 Si1 C2 106.5(3) . . ?
C1 Si1 C3 107.2(4) . . ?
C2 Si1 C3 106.5(3) . . ?
C1 Si1 S1 109.2(2) . . ?
C2 Si1 S1 114.6(2) . . ?
C3 Si1 S1 112.4(2) . . ?
C9 C4 C5 117.6(5) . . ?
C9 C4 P1 121.8(4) . . ?
C5 C4 P1 120.0(4) . . ?
C6 C5 C4 120.8(5) . . ?
C7 C6 C5 120.4(6) . . ?
C6 C7 C8 119.9(5) . . ?
C7 C8 C9 119.5(5) . . ?
C4 C9 C8 121.7(5) . . ?
C11 C10 C15 117.8(5) . . ?
C11 C10 P1 116.8(4) . . ?
C15 C10 P1 125.3(4) . . ?
C12 C11 C10 121.4(6) . . ?
C11 C12 C13 119.6(6) . . ?
C12 C13 C14 120.1(6) . . ?
C15 C14 C13 120.3(6) . . ?
C14 C15 C10 120.7(6) . . ?
C17 C16 P1 117.4(4) . . ?
C23 C18 C19 117.9(5) . . ?
C23 C18 P2 120.6(4) . . ?
C19 C18 P2 121.2(4) . . ?
C20 C19 C18 120.5(5) . . ?
C21 C20 C19 120.8(5) . . ?
C20 C21 C22 119.3(5) . . ?
C23 C22 C21 120.4(5) . . ?
C22 C23 C18 121.2(5) . . ?
C29 C24 C25 118.2(5) . . ?
C29 C24 P2 123.1(4) . . ?
C25 C24 P2 118.6(4) . . ?
C26 C25 C24 120.7(5) . . ?
C27 C26 C25 120.0(5) . . ?
C28 C27 C26 120.4(5) . . ?
C27 C28 C29 119.8(5) . . ?
C28 C29 C24 120.9(5) . . ?
C31 C30 P2 118.7(4) . . ?
C33 C32 C37 117.6(5) . . ?
C33 C32 P3 122.8(4) . . ?
C37 C32 P3 119.3(4) . . ?
C32 C33 C34 120.6(5) . . ?
C35 C34 C33 120.2(5) . . ?
C34 C35 C36 120.2(5) . . ?
C35 C36 C37 120.0(6) . . ?
C36 C37 C32 121.4(5) . . ?
C39 C38 C43 117.9(5) . . ?
C39 C38 P3 125.2(4) . . ?
C43 C38 P3 116.9(4) . . ?
C40 C39 C38 121.0(5) . . ?
C39 C40 C41 120.9(5) . . ?
C40 C41 C42 119.0(5) . . ?
C43 C42 C41 120.8(5) . . ?
C42 C43 C38 120.3(5) . . ?
C45 C44 P3 115.9(4) . . ?
Cl2S C1S Cl1S 111.3(3) . . ?
Cl2S C1S Cl3S 110.3(3) . . ?
Cl1S C1S Cl3S 110.7(3) . . ?
Cl5S C2S Cl6S 110.3(4) . . ?
Cl5S C2S Cl4S 110.4(4) . . ?
Cl6S C2S Cl4S 110.0(4) . . ?
Cl9S C3S Cl7S 109.9(4) . . ?
Cl9S C3S Cl8S 111.0(4) . . ?
Cl7S C3S Cl8S 111.7(4) . . ?
Cl11 C4S Cl10 110.0(4) . . ?
Cl11 C4S Cl12 111.1(4) . . ?
Cl10 C4S Cl12 111.3(4) . . ?

loop_
_geom_bond_atom_site_label_1
_geom_bond_atom_site_label_2
_geom_bond_distance
_geom_bond_site_symmetry_2
_geom_bond_publ_flag
Cu1 P3 2.2977(14) . ?
Cu1 P2 2.3069(14) . ?
Cu1 P1 2.3166(15) . ?
Cu1 S1 2.3714(14) . ?
S1 Si1 2.105(2) . ?
P1 C10 1.817(5) . ?
P1 C4 1.822(5) . ?
P1 C16 1.836(5) . ?
P2 C18 1.823(5) . ?
P2 C24 1.831(5) . ?
P2 C30 1.837(5) . ?
P3 C38 1.818(5) . ?
P3 C32 1.818(5) . ?
P3 C44 1.836(6) . ?
Si1 C1 1.853(6) . ?
Si1 C2 1.867(6) . ?
Si1 C3 1.871(7) . ?
C4 C9 1.390(7) . ?
C4 C5 1.402(7) . ?
C5 C6 1.387(8) . ?
C6 C7 1.374(8) . ?
C7 C8 1.388(8) . ?
C8 C9 1.387(8) . ?
C10 C11 1.398(7) . ?
C10 C15 1.402(8) . ?
C11 C12 1.378(8) . ?
C12 C13 1.379(9) . ?
C13 C14 1.387(9) . ?
C14 C15 1.372(8) . ?
C16 C17 1.526(8) . ?
C18 C23 1.396(7) . ?
C18 C19 1.403(7) . ?
C19 C20 1.383(8) . ?
C20 C21 1.379(8) . ?
C21 C22 1.387(8) . ?
C22 C23 1.377(8) . ?
C24 C29 1.386(7) . ?
C24 C25 1.389(7) . ?
C25 C26 1.376(7) . ?
C26 C27 1.372(8) . ?
C27 C28 1.367(8) . ?
C28 C29 1.381(8) . ?
C30 C31 1.527(7) . ?
C32 C33 1.397(7) . ?
C32 C37 1.401(8) . ?
C33 C34 1.397(8) . ?
C34 C35 1.372(9) . ?
C35 C36 1.377(8) . ?
C36 C37 1.379(7) . ?
C38 C39 1.401(7) . ?
C38 C43 1.402(7) . ?
C39 C40 1.371(8) . ?
C40 C41 1.380(8) . ?
C41 C42 1.388(8) . ?
C42 C43 1.382(8) . ?
C44 C45 1.533(7) . ?
C1S Cl2S 1.743(6) . ?
C1S Cl1S 1.751(6) . ?
C1S Cl3S 1.762(6) . ?
C2S Cl5S 1.744(7) . ?
C2S Cl6S 1.748(7) . ?
C2S Cl4S 1.757(7) . ?
C3S Cl9S 1.736(7) . ?
C3S Cl7S 1.742(7) . ?
C3S Cl8S 1.744(7) . ?
C4S Cl11 1.717(7) . ?
C4S Cl10 1.737(7) . ?
C4S Cl12 1.767(7) . ?
